data_4080565
loop_
_publ_author_name
'Miyazaki, Takamasa'
'Tanabe, Yoshiaki'
'Yuki, Masahiro'
'Miyake, Yoshihiro'
'Nishibayashi, Yoshiaki'

_publ_section_title
;
 Synthesis, Structure, and Reactivity of Group VI Metal Complexes Bearing
 Group IV Metallocenyldiphosphine Moieties and a
 Pentamethylcyclopentadienyl Ligand
;
_journal_issue 6
_journal_name_full Organometallics
_journal_page_first 2007
_journal_paper_doi 10.1021/om400088d
_journal_volume 32
_journal_year 2013
_chemical_formula_moiety 'C31.50 H47 Cl3 P2 W Zr'
_chemical_formula_sum 'C31.5 H47 Cl3 P2 W Zr'
_chemical_formula_weight 869.09
_space_group_IT_number 2
_symmetry_cell_setting triclinic
_symmetry_Int_Tables_number 2
_symmetry_space_group_name_Hall '-P 1'
_symmetry_space_group_name_H-M 'P -1'
_atom_sites_solution_hydrogens geom
_atom_sites_solution_primary direct
_atom_sites_solution_secondary difmap
_cell_angle_alpha 101.389(2)
_cell_angle_beta 100.6910(19)
_cell_angle_gamma 103.736(2)
_cell_formula_units_Z 2
_cell_length_a 10.2774(6)
_cell_length_b 11.3357(6)
_cell_length_c 15.0666(10)
_cell_measurement_reflns_used 10146
_cell_measurement_temperature 93
_cell_measurement_theta_max 27.59
_cell_measurement_theta_min 3.00
_cell_volume 1620.96(17)
_computing_cell_refinement PROCESS-AUTO
_computing_data_collection PROCESS-AUTO
_computing_data_reduction PROCESS-AUTO
_computing_molecular_graphics 'CrystalStructure 4.0'
_computing_publication_material 'CrystalStructure 4.0 (Rigaku, 2010)'
_computing_structure_refinement 'CRYSTALS (Carruthers, et al., 1999)'
_computing_structure_solution SIR97
_diffrn_ambient_temperature 93
_diffrn_detector_area_resol_mean 7.143
_diffrn_measured_fraction_theta_full 0.957
_diffrn_measured_fraction_theta_max 0.957
_diffrn_measurement_device_type 'Rigaku Saturn70'
_diffrn_measurement_method \w
_diffrn_radiation_type 'Mo K\a'
_diffrn_radiation_wavelength 0.71075
_diffrn_reflns_av_R_equivalents 0.0970
_diffrn_reflns_limit_h_max 13
_diffrn_reflns_limit_h_min -13
_diffrn_reflns_limit_k_max 13
_diffrn_reflns_limit_k_min -13
_diffrn_reflns_limit_l_max 19
_diffrn_reflns_limit_l_min -19
_diffrn_reflns_number 13363
_diffrn_reflns_theta_full 27.49
_diffrn_reflns_theta_max 27.48
_diffrn_standards_number 0
_exptl_absorpt_coefficient_mu 4.238
_exptl_absorpt_correction_T_max 0.844
_exptl_absorpt_correction_T_min 0.451
_exptl_absorpt_correction_type multi-scan
_exptl_absorpt_process_details 'REQAB (Rigaku, 1998)'
_exptl_crystal_colour Brown
_exptl_crystal_density_diffrn 1.780
_exptl_crystal_density_method 'not measured'
_exptl_crystal_description Block
_exptl_crystal_F_000 862.00
_exptl_crystal_size_max 0.050
_exptl_crystal_size_mid 0.040
_exptl_crystal_size_min 0.040
_refine_diff_density_max 4.060
_refine_diff_density_min -4.890
_refine_ls_extinction_method none
_refine_ls_goodness_of_fit_ref 0.892
_refine_ls_hydrogen_treatment constr
_refine_ls_number_parameters 336
_refine_ls_number_reflns 7114
_refine_ls_R_factor_gt 0.1058
_refine_ls_shift/su_max 0.000
_refine_ls_structure_factor_coef Fsqd
_refine_ls_weighting_details 'w = 1/[3.0000\s(Fo^2^)]/(4Fo^2^)'
_refine_ls_weighting_scheme calc
_refine_ls_wR_factor_ref 0.1937
_reflns_number_gt 3589
_reflns_number_total 7114
_reflns_threshold_expression F^2^>2.0\s(F^2^)
_cod_data_source_file om400088d_si_002.cif
_cod_data_source_block '_3c'
_cod_original_cell_volume 1620.98(17)
_cod_original_formula_sum 'C31.50 H47 Cl3 P2 W Zr'
_cod_database_code 4080565

loop_
_symmetry_equiv_pos_site_id
_symmetry_equiv_pos_as_xyz
1 +X,+Y,+Z
2 -X,-Y,-Z

loop_
_atom_site_label
_atom_site_type_symbol
_atom_site_fract_x
_atom_site_fract_y
_atom_site_fract_z
_atom_site_U_iso_or_equiv
_atom_site_adp_type
_atom_site_occupancy
_atom_site_symmetry_multiplicity
_atom_site_calc_flag
_atom_site_refinement_flags
W(1) W 0.33177(6) 0.27603(7) 0.68598(5) 0.0598(3) Uani 1.0 2 d .
Zr(1) Zr 0.65668(14) 0.47585(15) 0.78135(11) 0.0472(5) Uani 1.0 2 d .
Cl(1) Cl 0.5335(4) 0.3292(4) 0.6178(3) 0.0585(14) Uani 1.0 2 d .
Cl(2) Cl 0.8438(4) 0.5256(5) 0.6907(3) 0.0606(15) Uani 1.0 2 d .
Cl(3) Cl 0.2837(4) 0.3417(5) 0.8431(3) 0.0706(15) Uani 1.0 2 d .
P(1) P 0.4774(4) 0.1750(5) 0.7786(4) 0.0554(15) Uani 1.0 2 d .
P(2) P 0.3303(4) 0.4980(5) 0.6887(4) 0.0590(15) Uani 1.0 2 d .
C(1) C 0.6369(13) 0.2890(15) 0.8449(10) 0.039(5) Uani 1.0 2 d .
C(2) C 0.6602(15) 0.3896(16) 0.9216(11) 0.062(6) Uani 1.0 2 d .
C(3) C 0.7955(14) 0.4715(14) 0.9395(11) 0.038(5) Uani 1.0 2 d .
C(4) C 0.8549(15) 0.4204(15) 0.8690(12) 0.049(6) Uani 1.0 2 d .
C(5) C 0.7625(14) 0.3134(15) 0.8131(11) 0.048(6) Uani 1.0 2 d .
C(6) C 0.3996(16) 0.1008(16) 0.8611(12) 0.065(7) Uani 1.0 2 d .
C(7) C 0.4952(17) 0.1358(14) 0.9675(13) 0.064(7) Uani 1.0 2 d .
C(8) C 0.5409(14) 0.0549(14) 0.7116(11) 0.054(6) Uani 1.0 2 d .
C(9) C 0.6406(16) -0.0024(14) 0.7748(12) 0.068(7) Uani 1.0 2 d .
C(10) C 0.4875(14) 0.5999(15) 0.7649(12) 0.051(5) Uani 1.0 2 d .
C(11) C 0.5346(14) 0.6078(14) 0.8625(12) 0.047(5) Uani 1.0 2 d .
C(12) C 0.6719(15) 0.6836(15) 0.8927(12) 0.047(6) Uani 1.0 2 d .
C(13) C 0.7201(15) 0.7116(14) 0.8164(13) 0.042(6) Uani 1.0 2 d .
C(14) C 0.6053(16) 0.6647(16) 0.7358(12) 0.060(6) Uani 1.0 2 d .
C(15) C 0.1875(15) 0.5482(16) 0.7319(13) 0.088(7) Uani 1.0 2 d .
C(16) C 0.2290(16) 0.6763(14) 0.8018(12) 0.058(5) Uiso 1.0 2 d .
C(17) C 0.3361(17) 0.5477(15) 0.5832(13) 0.060(5) Uiso 1.0 2 d .
C(18) C 0.3278(18) 0.6871(17) 0.5896(12) 0.092(8) Uani 1.0 2 d .
C(19) C 0.2450(18) 0.0980(17) 0.5669(14) 0.062(6) Uiso 1.0 2 d .
C(20) C 0.1785(15) 0.071(2) 0.6415(14) 0.080(7) Uani 1.0 2 d .
C(21) C 0.0945(18) 0.1638(17) 0.6467(15) 0.062(6) Uiso 1.0 2 d .
C(22) C 0.1088(18) 0.2300(16) 0.5850(15) 0.063(6) Uiso 1.0 2 d .
C(23) C 0.2159(17) 0.2024(16) 0.5404(15) 0.058(5) Uiso 1.0 2 d .
C(24) C 0.3248(15) 0.0186(15) 0.5177(10) 0.055(6) Uani 1.0 2 d .
C(25) C 0.1469(18) -0.035(3) 0.6734(15) 0.131(9) Uani 1.0 2 d .
C(26) C -0.0162(16) 0.162(2) 0.6992(16) 0.149(10) Uani 1.0 2 d .
C(27) C 0.0124(15) 0.3082(19) 0.5503(15) 0.147(9) Uani 1.0 2 d .
C(28) C 0.2402(16) 0.2392(15) 0.4484(12) 0.071(7) Uani 1.0 2 d .
C(29) C 0.0487(17) 0.8553(14) 1.0099(13) 0.062(5) Uiso 0.5000 2 d .
C(30) C -0.040(2) 0.896(2) 1.0625(15) 0.062(5) Uiso 0.5000 2 d .
C(31) C -0.071(3) 1.010(3) 1.0593(19) 0.062(5) Uiso 0.5000 2 d .
C(32) C -0.014(3) 1.0837(17) 1.003(3) 0.062(5) Uiso 0.5000 2 d .
C(33) C 0.075(3) 1.0433(18) 0.9508(19) 0.062(5) Uiso 0.5000 2 d .
C(34) C 0.1061(19) 0.9291(18) 0.9540(15) 0.062(5) Uiso 0.5000 2 d .
C(35) C 0.083(3) 0.7293(16) 1.013(2) 0.062(5) Uiso 0.5000 2 d .
H(1) H 0.5960 0.3942 0.9619 0.0695 Uiso 1.0 2 calc R
H(2) H 0.8343 0.5438 0.9939 0.0461 Uiso 1.0 2 calc R
H(3) H 0.9535 0.4510 0.8718 0.0572 Uiso 1.0 2 calc R
H(4) H 0.7805 0.2503 0.7660 0.0553 Uiso 1.0 2 calc R
H(5) H 0.3105 0.1109 0.8678 0.0792 Uiso 1.0 2 calc R
H(6) H 0.3911 0.0116 0.8455 0.0792 Uiso 1.0 2 calc R
H(7) H 0.5046 0.2230 0.9924 0.0813 Uiso 1.0 2 calc R
H(8) H 0.4492 0.0870 1.0039 0.0813 Uiso 1.0 2 calc R
H(9) H 0.5851 0.1239 0.9701 0.0813 Uiso 1.0 2 calc R
H(10) H 0.4776 -0.0238 0.6725 0.0597 Uiso 1.0 2 calc R
H(11) H 0.6053 0.0804 0.6747 0.0596 Uiso 1.0 2 calc R
H(12) H 0.5886 -0.0436 0.8124 0.0733 Uiso 1.0 2 calc R
H(13) H 0.6715 -0.0624 0.7358 0.0733 Uiso 1.0 2 calc R
H(14) H 0.7191 0.0630 0.8146 0.0733 Uiso 1.0 2 calc R
H(15) H 0.4741 0.5809 0.9023 0.0529 Uiso 1.0 2 calc R
H(16) H 0.7254 0.7133 0.9578 0.0551 Uiso 1.0 2 calc R
H(17) H 0.8104 0.7667 0.8182 0.0558 Uiso 1.0 2 calc R
H(18) H 0.6028 0.6807 0.6740 0.0762 Uiso 1.0 2 calc R
H(19) H 0.1178 0.5586 0.6834 0.0885 Uiso 1.0 2 calc R
H(20) H 0.1398 0.4951 0.7659 0.0885 Uiso 1.0 2 calc R
H(21) H 0.2710 0.7403 0.7744 0.0699 Uiso 1.0 2 calc R
H(22) H 0.1476 0.6924 0.8179 0.0700 Uiso 1.0 2 calc R
H(23) H 0.2930 0.6766 0.8571 0.0699 Uiso 1.0 2 calc R
H(24) H 0.4148 0.5422 0.5573 0.0717 Uiso 1.0 2 calc R
H(25) H 0.2535 0.5046 0.5336 0.0718 Uiso 1.0 2 calc R
H(26) H 0.4108 0.7419 0.6330 0.1162 Uiso 1.0 2 calc R
H(27) H 0.3261 0.7011 0.5286 0.1162 Uiso 1.0 2 calc R
H(28) H 0.2490 0.7042 0.6092 0.1162 Uiso 1.0 2 calc R
H(29) H 0.4158 0.0688 0.5207 0.0656 Uiso 1.0 2 calc R
H(30) H 0.3317 -0.0464 0.5491 0.0656 Uiso 1.0 2 calc R
H(31) H 0.2759 -0.0185 0.4536 0.0656 Uiso 1.0 2 calc R
H(32) H 0.2315 -0.0530 0.6964 0.1219 Uiso 1.0 2 calc R
H(33) H 0.1019 -0.0198 0.7233 0.1219 Uiso 1.0 2 calc R
H(34) H 0.0875 -0.1046 0.6242 0.1219 Uiso 1.0 2 calc R
H(35) H -0.1059 0.1286 0.6568 0.1431 Uiso 1.0 2 calc R
H(36) H -0.0058 0.1091 0.7412 0.1431 Uiso 1.0 2 calc R
H(37) H -0.0067 0.2451 0.7343 0.1431 Uiso 1.0 2 calc R
H(38) H 0.0136 0.3742 0.6017 0.1393 Uiso 1.0 2 calc R
H(39) H 0.0475 0.3441 0.5039 0.1393 Uiso 1.0 2 calc R
H(40) H -0.0807 0.2560 0.5235 0.1393 Uiso 1.0 2 calc R
H(41) H 0.1861 0.1696 0.3970 0.0844 Uiso 1.0 2 calc R
H(42) H 0.2148 0.3135 0.4409 0.0844 Uiso 1.0 2 calc R
H(43) H 0.3364 0.2519 0.4499 0.0845 Uiso 1.0 2 calc R

loop_
_atom_site_aniso_label
_atom_site_aniso_U_11
_atom_site_aniso_U_22
_atom_site_aniso_U_33
_atom_site_aniso_U_12
_atom_site_aniso_U_13
_atom_site_aniso_U_23
W(1) 0.0315(4) 0.0891(7) 0.0354(5) 0.0189(4) 0.0089(3) -0.0400(4)
Zr(1) 0.0316(8) 0.0786(13) 0.0241(10) 0.0182(8) 0.0107(7) -0.0102(9)
Cl(1) 0.039(2) 0.094(4) 0.030(3) 0.029(3) 0.0093(18) -0.023(3)
Cl(2) 0.038(3) 0.107(4) 0.042(3) 0.028(3) 0.022(2) 0.009(3)
Cl(3) 0.044(3) 0.087(4) 0.050(3) 0.004(3) 0.023(2) -0.047(3)
P(1) 0.031(3) 0.076(4) 0.038(3) 0.009(3) 0.015(2) -0.030(3)
P(2) 0.041(3) 0.087(4) 0.037(3) 0.029(3) 0.010(3) -0.029(3)
C(1) 0.023(7) 0.079(12) 0.017(9) 0.027(8) 0.012(7) -0.004(9)
C(2) 0.036(9) 0.106(15) 0.032(11) 0.019(10) 0.019(8) -0.016(11)
C(3) 0.042(9) 0.054(11) 0.018(10) 0.020(8) 0.011(7) 0.003(8)
C(4) 0.031(9) 0.076(13) 0.035(12) 0.023(9) -0.002(8) 0.002(10)
C(5) 0.042(9) 0.069(13) 0.028(11) 0.019(9) 0.004(8) -0.003(10)
C(6) 0.064(11) 0.081(14) 0.052(13) 0.018(10) 0.052(10) -0.007(11)
C(7) 0.088(14) 0.045(12) 0.070(16) 0.026(10) 0.037(12) 0.018(11)
C(8) 0.045(9) 0.074(12) 0.030(11) 0.026(9) 0.010(8) -0.030(9)
C(9) 0.072(12) 0.063(13) 0.048(13) -0.007(10) 0.044(10) -0.026(10)
C(10) 0.030(8) 0.074(13) 0.033(11) 0.021(9) 0.009(8) -0.031(10)
C(11) 0.033(8) 0.053(11) 0.046(12) 0.016(8) 0.018(8) -0.019(9)
C(12) 0.042(9) 0.061(12) 0.035(12) 0.028(9) -0.001(9) -0.002(10)
C(13) 0.033(9) 0.053(11) 0.053(13) 0.016(8) 0.015(9) 0.036(11)
C(14) 0.058(11) 0.101(15) 0.031(12) 0.067(11) -0.002(9) -0.002(11)
C(15) 0.046(10) 0.098(15) 0.077(16) 0.007(10) 0.025(10) -0.066(13)
C(18) 0.115(16) 0.144(18) 0.032(13) 0.094(15) 0.013(12) -0.011(13)
C(20) 0.021(8) 0.116(18) 0.047(14) -0.024(10) 0.014(8) -0.064(13)
C(24) 0.060(10) 0.091(13) 0.014(9) 0.043(10) 0.007(8) -0.014(9)
C(25) 0.055(13) 0.18(3) 0.071(18) -0.065(14) 0.049(12) -0.082(17)
C(26) 0.027(10) 0.17(3) 0.16(3) -0.022(11) 0.043(13) -0.118(19)
C(27) 0.039(11) 0.19(3) 0.12(2) 0.048(13) -0.044(12) -0.129(18)
C(28) 0.083(13) 0.093(15) 0.036(13) 0.067(12) -0.009(10) -0.018(11)

loop_
_atom_type_symbol
_atom_type_description
_atom_type_scat_dispersion_real
_atom_type_scat_dispersion_imag
_atom_type_scat_source
C C 0.0033 0.0016
;
International Tables for Crystallography
(1992, Vol. C, Tables 4.2.6.8 and 6.1.1.4)
;
H H 0.0000 0.0000
;
International Tables for Crystallography
(1992, Vol. C, Table 6.1.1.4)
;
P P 0.1023 0.0942
;
International Tables for Crystallography
(1992, Vol. C, Tables 4.2.6.8 and 6.1.1.4)
;
Cl Cl 0.1484 0.1585
;
International Tables for Crystallography
(1992, Vol. C, Tables 4.2.6.8 and 6.1.1.4)
;
Zr Zr -2.9673 0.5597
;
International Tables for Crystallography
(1992, Vol. C, Tables 4.2.6.8 and 6.1.1.4)
;
W W -0.8490 6.8722
;
International Tables for Crystallography
(1992, Vol. C, Tables 4.2.6.8 and 6.1.1.4)
;

loop_
_geom_angle_atom_site_label_1
_geom_angle_atom_site_label_2
_geom_angle_atom_site_label_3
_geom_angle
_geom_angle_publ_flag
_geom_angle_site_symmetry_1
_geom_angle_site_symmetry_3
Zr(1) W(1) Cl(1) 48.79(9) yes . .
Zr(1) W(1) Cl(3) 86.60(9) yes . .
Zr(1) W(1) P(1) 69.68(10) yes . .
Zr(1) W(1) P(2) 69.78(10) yes . .
Zr(1) W(1) C(19) 133.0(5) yes . .
Zr(1) W(1) C(20) 150.1(5) yes . .
Zr(1) W(1) C(21) 167.7(5) yes . .
Zr(1) W(1) C(22) 149.3(5) yes . .
Zr(1) W(1) C(23) 130.3(5) yes . .
Cl(1) W(1) Cl(3) 135.39(12) yes . .
Cl(1) W(1) P(1) 83.68(16) yes . .
Cl(1) W(1) P(2) 83.63(16) yes . .
Cl(1) W(1) C(19) 87.7(5) yes . .
Cl(1) W(1) C(20) 121.3(5) yes . .
Cl(1) W(1) C(21) 142.5(6) yes . .
Cl(1) W(1) C(22) 117.1(6) yes . .
Cl(1) W(1) C(23) 83.9(5) yes . .
Cl(3) W(1) P(1) 79.71(16) yes . .
Cl(3) W(1) P(2) 79.93(17) yes . .
Cl(3) W(1) C(19) 133.6(6) yes . .
Cl(3) W(1) C(20) 96.9(5) yes . .
Cl(3) W(1) C(21) 81.9(6) yes . .
Cl(3) W(1) C(22) 101.4(6) yes . .
Cl(3) W(1) C(23) 138.1(6) yes . .
P(1) W(1) P(2) 135.31(13) yes . .
P(1) W(1) C(19) 91.8(6) yes . .
P(1) W(1) C(20) 81.7(5) yes . .
P(1) W(1) C(21) 112.1(6) yes . .
P(1) W(1) C(22) 140.7(5) yes . .
P(1) W(1) C(23) 127.0(6) yes . .
P(2) W(1) C(19) 130.2(6) yes . .
P(2) W(1) C(20) 140.1(5) yes . .
P(2) W(1) C(21) 103.8(5) yes . .
P(2) W(1) C(22) 82.3(5) yes . .
P(2) W(1) C(23) 93.8(5) yes . .
C(19) W(1) C(20) 36.7(8) yes . .
C(19) W(1) C(21) 59.2(7) yes . .
C(19) W(1) C(22) 58.8(7) yes . .
C(19) W(1) C(23) 36.4(8) yes . .
C(20) W(1) C(21) 37.2(7) yes . .
C(20) W(1) C(22) 59.1(7) yes . .
C(20) W(1) C(23) 62.1(7) yes . .
C(21) W(1) C(22) 32.1(8) yes . .
C(21) W(1) C(23) 59.2(8) yes . .
C(22) W(1) C(23) 36.9(8) yes . .
W(1) Zr(1) Cl(1) 46.31(10) yes . .
W(1) Zr(1) Cl(2) 124.86(10) yes . .
W(1) Zr(1) C(1) 71.5(3) yes . .
W(1) Zr(1) C(2) 88.1(3) yes . .
W(1) Zr(1) C(3) 120.5(4) yes . .
W(1) Zr(1) C(4) 125.1(4) yes . .
W(1) Zr(1) C(5) 95.1(3) yes . .
W(1) Zr(1) C(10) 70.6(3) yes . .
W(1) Zr(1) C(11) 83.5(3) yes . .
W(1) Zr(1) C(12) 115.8(4) yes . .
W(1) Zr(1) C(13) 125.7(4) yes . .
W(1) Zr(1) C(14) 96.3(3) yes . .
Cl(1) Zr(1) Cl(2) 78.66(13) yes . .
Cl(1) Zr(1) C(1) 89.0(4) yes . .
Cl(1) Zr(1) C(2) 119.5(4) yes . .
Cl(1) Zr(1) C(3) 140.3(4) yes . .
Cl(1) Zr(1) C(4) 115.8(4) yes . .
Cl(1) Zr(1) C(5) 87.7(4) yes . .
Cl(1) Zr(1) C(10) 90.4(4) yes . .
Cl(1) Zr(1) C(11) 119.4(4) yes . .
Cl(1) Zr(1) C(12) 143.6(4) yes . .
Cl(1) Zr(1) C(13) 123.8(5) yes . .
Cl(1) Zr(1) C(14) 93.1(4) yes . .
Cl(2) Zr(1) C(1) 117.8(4) yes . .
Cl(2) Zr(1) C(2) 130.4(4) yes . .
Cl(2) Zr(1) C(3) 102.9(4) yes . .
Cl(2) Zr(1) C(4) 76.5(5) yes . .
Cl(2) Zr(1) C(5) 84.0(5) yes . .
Cl(2) Zr(1) C(10) 113.6(5) yes . .
Cl(2) Zr(1) C(11) 132.0(4) yes . .
Cl(2) Zr(1) C(12) 106.5(4) yes . .
Cl(2) Zr(1) C(13) 77.8(5) yes . .
Cl(2) Zr(1) C(14) 81.2(5) yes . .
C(1) Zr(1) C(2) 32.6(5) yes . .
C(1) Zr(1) C(3) 54.7(5) yes . .
C(1) Zr(1) C(4) 55.0(5) yes . .
C(1) Zr(1) C(5) 34.2(5) yes . .
C(1) Zr(1) C(10) 127.4(5) yes . .
C(1) Zr(1) C(11) 107.3(6) yes . .
C(1) Zr(1) C(12) 117.6(6) yes . .
C(1) Zr(1) C(13) 146.9(6) yes . .
C(1) Zr(1) C(14) 160.9(6) yes . .
C(2) Zr(1) C(3) 32.6(5) yes . .
C(2) Zr(1) C(4) 53.9(6) yes . .
C(2) Zr(1) C(5) 54.2(6) yes . .
C(2) Zr(1) C(10) 112.0(6) yes . .
C(2) Zr(1) C(11) 81.9(6) yes . .
C(2) Zr(1) C(12) 85.2(6) yes . .
C(2) Zr(1) C(13) 114.6(6) yes . .
C(2) Zr(1) C(14) 136.1(6) yes . .
C(3) Zr(1) C(4) 32.5(6) yes . .
C(3) Zr(1) C(5) 53.7(5) yes . .
C(3) Zr(1) C(10) 123.0(6) yes . .
C(3) Zr(1) C(11) 89.4(6) yes . .
C(3) Zr(1) C(12) 74.9(6) yes . .
C(3) Zr(1) C(13) 94.6(5) yes . .
C(3) Zr(1) C(14) 126.5(5) yes . .
C(4) Zr(1) C(5) 31.9(5) yes . .
C(4) Zr(1) C(10) 153.7(5) yes . .
C(4) Zr(1) C(11) 121.3(6) yes . .
C(4) Zr(1) C(12) 100.3(5) yes . .
C(4) Zr(1) C(13) 107.0(5) yes . .
C(4) Zr(1) C(14) 138.5(5) yes . .
C(5) Zr(1) C(10) 161.5(6) yes . .
C(5) Zr(1) C(11) 136.0(6) yes . .
C(5) Zr(1) C(12) 128.5(6) yes . .
C(5) Zr(1) C(13) 138.6(5) yes . .
C(5) Zr(1) C(14) 164.8(6) yes . .
C(10) Zr(1) C(11) 33.8(6) yes . .
C(10) Zr(1) C(12) 54.1(5) yes . .
C(10) Zr(1) C(13) 55.3(5) yes . .
C(10) Zr(1) C(14) 33.6(6) yes . .
C(11) Zr(1) C(12) 32.4(5) yes . .
C(11) Zr(1) C(13) 54.8(6) yes . .
C(11) Zr(1) C(14) 55.5(6) yes . .
C(12) Zr(1) C(13) 31.9(6) yes . .
C(12) Zr(1) C(14) 53.6(6) yes . .
C(13) Zr(1) C(14) 33.2(5) yes . .
W(1) Cl(1) Zr(1) 84.91(14) yes . .
W(1) P(1) C(1) 110.0(6) yes . .
W(1) P(1) C(6) 115.5(6) yes . .
W(1) P(1) C(8) 116.5(6) yes . .
C(1) P(1) C(6) 107.0(7) yes . .
C(1) P(1) C(8) 101.4(7) yes . .
C(6) P(1) C(8) 105.3(9) yes . .
W(1) P(2) C(10) 108.0(7) yes . .
W(1) P(2) C(15) 115.8(6) yes . .
W(1) P(2) C(17) 117.7(6) yes . .
C(10) P(2) C(15) 106.4(8) yes . .
C(10) P(2) C(17) 101.0(8) yes . .
C(15) P(2) C(17) 106.3(9) yes . .
Zr(1) C(1) P(1) 107.1(7) yes . .
Zr(1) C(1) C(2) 74.6(11) yes . .
Zr(1) C(1) C(5) 71.3(10) yes . .
P(1) C(1) C(2) 129.3(12) yes . .
P(1) C(1) C(5) 124.3(11) yes . .
C(2) C(1) C(5) 104.6(12) yes . .
Zr(1) C(2) C(1) 72.8(10) yes . .
Zr(1) C(2) C(3) 76.0(10) yes . .
C(1) C(2) C(3) 110.5(14) yes . .
Zr(1) C(3) C(2) 71.3(9) yes . .
Zr(1) C(3) C(4) 71.4(9) yes . .
C(2) C(3) C(4) 105.9(12) yes . .
Zr(1) C(4) C(3) 76.1(10) yes . .
Zr(1) C(4) C(5) 71.4(10) yes . .
C(3) C(4) C(5) 108.9(14) yes . .
Zr(1) C(5) C(1) 74.5(10) yes . .
Zr(1) C(5) C(4) 76.7(11) yes . .
C(1) C(5) C(4) 110.2(15) yes . .
P(1) C(6) C(7) 116.3(11) yes . .
P(1) C(8) C(9) 114.4(11) yes . .
Zr(1) C(10) P(2) 107.7(8) yes . .
Zr(1) C(10) C(11) 71.9(10) yes . .
Zr(1) C(10) C(14) 74.0(10) yes . .
P(2) C(10) C(11) 126.0(12) yes . .
P(2) C(10) C(14) 125.5(13) yes . .
C(11) C(10) C(14) 106.7(12) yes . .
Zr(1) C(11) C(10) 74.3(10) yes . .
Zr(1) C(11) C(12) 77.8(10) yes . .
C(10) C(11) C(12) 107.8(15) yes . .
Zr(1) C(12) C(11) 69.8(9) yes . .
Zr(1) C(12) C(13) 72.3(9) yes . .
C(11) C(12) C(13) 109.9(14) yes . .
Zr(1) C(13) C(12) 75.8(10) yes . .
Zr(1) C(13) C(14) 73.2(10) yes . .
C(12) C(13) C(14) 107.7(14) yes . .
Zr(1) C(14) C(10) 72.3(11) yes . .
Zr(1) C(14) C(13) 73.5(11) yes . .
C(10) C(14) C(13) 107.4(16) yes . .
P(2) C(15) C(16) 116.3(10) yes . .
P(2) C(17) C(18) 114.5(13) yes . .
W(1) C(19) C(20) 74.6(11) yes . .
W(1) C(19) C(23) 67.9(10) yes . .
W(1) C(19) C(24) 128.0(10) yes . .
C(20) C(19) C(23) 110.3(19) yes . .
C(20) C(19) C(24) 125.9(18) yes . .
C(23) C(19) C(24) 123.6(19) yes . .
W(1) C(20) C(19) 68.7(10) yes . .
W(1) C(20) C(21) 71.6(11) yes . .
W(1) C(20) C(25) 140.9(13) yes . .
C(19) C(20) C(21) 101.2(19) yes . .
C(19) C(20) C(25) 132(2) yes . .
C(21) C(20) C(25) 122.3(18) yes . .
W(1) C(21) C(20) 71.2(9) yes . .
W(1) C(21) C(22) 74.4(11) yes . .
W(1) C(21) C(26) 132.7(12) yes . .
C(20) C(21) C(22) 111.8(19) yes . .
C(20) C(21) C(26) 124.4(19) yes . .
C(22) C(21) C(26) 122(2) yes . .
W(1) C(22) C(21) 73.5(11) yes . .
W(1) C(22) C(23) 64.2(10) yes . .
W(1) C(22) C(27) 135.9(11) yes . .
C(21) C(22) C(23) 108.8(19) yes . .
C(21) C(22) C(27) 127.0(19) yes . .
C(23) C(22) C(27) 123.4(19) yes . .
W(1) C(23) C(19) 75.6(11) yes . .
W(1) C(23) C(22) 78.9(12) yes . .
W(1) C(23) C(28) 132.4(10) yes . .
C(19) C(23) C(22) 106.7(19) yes . .
C(19) C(23) C(28) 124.1(18) yes . .
C(22) C(23) C(28) 123.8(18) yes . .
C(30) C(29) C(31) 97.907 yes . 2_577
C(30) C(29) C(32) 61.475 yes . 2_577
C(30) C(29) C(33) 23.055 yes . 2_577
C(30) C(29) C(34) 119.832 yes . .
C(30) C(29) C(35) 120.172 yes . .
C(31) C(29) C(32) 37.466 yes 2_577 2_577
C(31) C(29) C(33) 75.138 yes 2_577 2_577
C(31) C(29) C(34) 22.589 yes 2_577 .
C(31) C(29) C(35) 141.519 yes 2_577 .
C(32) C(29) C(33) 38.419 yes 2_577 2_577
C(32) C(29) C(34) 60.055 yes 2_577 .
C(32) C(29) C(35) 166.975 yes 2_577 .
C(33) C(29) C(34) 97.431 yes 2_577 .
C(33) C(29) C(35) 142.161 yes 2_577 .
C(34) C(29) C(35) 119.996 yes . .
C(29) C(30) C(31) 120.180 yes . .
C(29) C(30) C(32) 38.375 yes . 2_577
C(29) C(30) C(33) 118.505 yes . 2_577
C(31) C(30) C(32) 82.841 yes . 2_577
C(31) C(30) C(33) 13.035 yes . 2_577
C(32) C(30) C(33) 80.130 yes 2_577 2_577
C(29) C(31) C(30) 141.509 yes 2_577 .
C(29) C(31) C(32) 22.590 yes 2_577 .
C(29) C(31) C(32) 96.682 yes 2_577 2_577
C(29) C(31) C(33) 133.392 yes 2_577 2_577
C(29) C(31) C(34) 37.451 yes 2_577 2_577
C(30) C(31) C(32) 119.983 yes . .
C(30) C(31) C(32) 44.827 yes . 2_577
C(30) C(31) C(33) 20.131 yes . 2_577
C(30) C(31) C(34) 166.944 yes . 2_577
C(32) C(31) C(32) 75.622 yes . 2_577
C(32) C(31) C(33) 116.743 yes . 2_577
C(32) C(31) C(34) 60.041 yes . 2_577
C(32) C(31) C(33) 43.936 yes 2_577 2_577
C(32) C(31) C(34) 130.948 yes 2_577 2_577
C(33) C(31) C(34) 146.813 yes 2_577 2_577
C(29) C(32) C(30) 80.151 yes 2_577 2_577
C(29) C(32) C(31) 119.943 yes 2_577 .
C(29) C(32) C(31) 130.972 yes 2_577 2_577
C(29) C(32) C(32) 161.129 yes 2_577 2_577
C(29) C(32) C(33) 118.524 yes 2_577 .
C(29) C(32) C(33) 132.885 yes 2_577 2_577
C(29) C(32) C(34) 81.310 yes 2_577 2_577
C(30) C(32) C(31) 155.591 yes 2_577 .
C(30) C(32) C(31) 52.332 yes 2_577 2_577
C(30) C(32) C(32) 95.822 yes 2_577 2_577
C(30) C(32) C(33) 38.373 yes 2_577 .
C(30) C(32) C(33) 138.289 yes 2_577 2_577
C(30) C(32) C(34) 156.278 yes 2_577 2_577
C(31) C(32) C(31) 104.378 yes . 2_577
C(31) C(32) C(32) 60.563 yes . 2_577
C(31) C(32) C(33) 119.838 yes . .
C(31) C(32) C(33) 17.301 yes . 2_577
C(31) C(32) C(34) 38.634 yes . 2_577
C(31) C(32) C(32) 43.815 yes 2_577 2_577
C(31) C(32) C(33) 16.649 yes 2_577 .
C(31) C(32) C(33) 87.711 yes 2_577 2_577
C(31) C(32) C(34) 139.079 yes 2_577 2_577
C(32) C(32) C(33) 59.619 yes 2_577 .
C(32) C(32) C(33) 44.086 yes 2_577 2_577
C(32) C(32) C(34) 96.951 yes 2_577 2_577
C(33) C(32) C(33) 103.705 yes . 2_577
C(33) C(32) C(34) 155.728 yes . 2_577
C(33) C(32) C(34) 53.209 yes 2_577 2_577
C(29) C(33) C(30) 38.440 yes 2_577 2_577
C(29) C(33) C(31) 136.096 yes 2_577 2_577
C(29) C(33) C(32) 23.057 yes 2_577 .
C(29) C(33) C(32) 97.804 yes 2_577 2_577
C(29) C(33) C(34) 142.172 yes 2_577 .
C(30) C(33) C(31) 146.834 yes 2_577 2_577
C(30) C(33) C(32) 61.497 yes 2_577 .
C(30) C(33) C(32) 132.905 yes 2_577 2_577
C(30) C(33) C(34) 166.981 yes 2_577 .
C(31) C(33) C(32) 119.415 yes 2_577 .
C(31) C(33) C(32) 45.956 yes 2_577 2_577
C(31) C(33) C(34) 20.147 yes 2_577 .
C(32) C(33) C(32) 76.295 yes . 2_577
C(32) C(33) C(34) 120.181 yes . .
C(32) C(33) C(34) 44.368 yes 2_577 .
C(29) C(34) C(31) 119.960 yes . 2_577
C(29) C(34) C(32) 38.635 yes . 2_577
C(29) C(34) C(33) 119.986 yes . .
C(31) C(34) C(32) 81.325 yes 2_577 2_577
C(31) C(34) C(33) 13.040 yes 2_577 .
C(32) C(34) C(33) 82.423 yes 2_577 .
Zr(1) C(2) H(1) 125.114 no . .
C(1) C(2) H(1) 123.089 no . .
C(3) C(2) H(1) 125.838 no . .
Zr(1) C(3) H(2) 125.001 no . .
C(2) C(3) H(2) 122.702 no . .
C(4) C(3) H(2) 131.299 no . .
Zr(1) C(4) H(3) 128.924 no . .
C(3) C(4) H(3) 122.005 no . .
C(5) C(4) H(3) 127.821 no . .
Zr(1) C(5) H(4) 125.410 no . .
C(1) C(5) H(4) 121.819 no . .
C(4) C(5) H(4) 126.867 no . .
P(1) C(6) H(5) 117.307 no . .
P(1) C(6) H(6) 110.174 no . .
C(7) C(6) H(5) 105.434 no . .
C(7) C(6) H(6) 97.710 no . .
H(5) C(6) H(6) 107.958 no . .
C(6) C(7) H(7) 105.097 no . .
C(6) C(7) H(8) 110.128 no . .
C(6) C(7) H(9) 113.172 no . .
H(7) C(7) H(8) 109.439 no . .
H(7) C(7) H(9) 109.441 no . .
H(8) C(7) H(9) 109.444 no . .
P(1) C(8) H(10) 121.046 no . .
P(1) C(8) H(11) 118.922 no . .
C(9) C(8) H(10) 97.859 no . .
C(9) C(8) H(11) 95.363 no . .
H(10) C(8) H(11) 104.468 no . .
C(8) C(9) H(12) 107.852 no . .
C(8) C(9) H(13) 110.079 no . .
C(8) C(9) H(14) 110.555 no . .
H(12) C(9) H(13) 109.442 no . .
H(12) C(9) H(14) 109.445 no . .
H(13) C(9) H(14) 109.442 no . .
Zr(1) C(11) H(15) 124.501 no . .
C(10) C(11) H(15) 124.419 no . .
C(12) C(11) H(15) 126.383 no . .
Zr(1) C(12) H(16) 124.917 no . .
C(11) C(12) H(16) 124.954 no . .
C(13) C(12) H(16) 125.133 no . .
Zr(1) C(13) H(17) 125.407 no . .
C(12) C(13) H(17) 126.774 no . .
C(14) C(13) H(17) 124.641 no . .
Zr(1) C(14) H(18) 124.632 no . .
C(10) C(14) H(18) 125.329 no . .
C(13) C(14) H(18) 126.986 no . .
P(2) C(15) H(19) 113.924 no . .
P(2) C(15) H(20) 115.619 no . .
C(16) C(15) H(19) 101.121 no . .
C(16) C(15) H(20) 100.834 no . .
H(19) C(15) H(20) 107.296 no . .
C(15) C(16) H(21) 109.733 no . .
C(15) C(16) H(22) 108.728 no . .
C(15) C(16) H(23) 110.030 no . .
H(21) C(16) H(22) 109.440 no . .
H(21) C(16) H(23) 109.443 no . .
H(22) C(16) H(23) 109.450 no . .
P(2) C(17) H(24) 117.015 no . .
P(2) C(17) H(25) 112.597 no . .
C(18) C(17) H(24) 105.375 no . .
C(18) C(17) H(25) 98.104 no . .
H(24) C(17) H(25) 107.349 no . .
C(17) C(18) H(26) 106.893 no . .
C(17) C(18) H(27) 106.882 no . .
C(17) C(18) H(28) 114.611 no . .
H(26) C(18) H(27) 109.448 no . .
H(26) C(18) H(28) 109.436 no . .
H(27) C(18) H(28) 109.444 no . .
C(19) C(24) H(29) 110.894 no . .
C(19) C(24) H(30) 107.632 no . .
C(19) C(24) H(31) 109.959 no . .
H(29) C(24) H(30) 109.441 no . .
H(29) C(24) H(31) 109.443 no . .
H(30) C(24) H(31) 109.441 no . .
C(20) C(25) H(32) 108.144 no . .
C(20) C(25) H(33) 109.467 no . .
C(20) C(25) H(34) 110.873 no . .
H(32) C(25) H(33) 109.443 no . .
H(32) C(25) H(34) 109.444 no . .
H(33) C(25) H(34) 109.444 no . .
C(21) C(26) H(35) 110.423 no . .
C(21) C(26) H(36) 108.030 no . .
C(21) C(26) H(37) 110.035 no . .
H(35) C(26) H(36) 109.444 no . .
H(35) C(26) H(37) 109.440 no . .
H(36) C(26) H(37) 109.444 no . .
C(22) C(27) H(38) 109.620 no . .
C(22) C(27) H(39) 107.824 no . .
C(22) C(27) H(40) 111.043 no . .
H(38) C(27) H(39) 109.442 no . .
H(38) C(27) H(40) 109.438 no . .
H(39) C(27) H(40) 109.444 no . .
C(23) C(28) H(41) 107.349 no . .
C(23) C(28) H(42) 113.296 no . .
C(23) C(28) H(43) 107.787 no . .
H(41) C(28) H(42) 109.445 no . .
H(41) C(28) H(43) 109.446 no . .
H(42) C(28) H(43) 109.440 no . .

loop_
_geom_bond_atom_site_label_1
_geom_bond_atom_site_label_2
_geom_bond_distance
_geom_bond_publ_flag
_geom_bond_site_symmetry_2
W(1) Zr(1) 3.4188(14) yes .
W(1) Cl(1) 2.482(5) yes .
W(1) Cl(3) 2.513(5) yes .
W(1) P(1) 2.483(5) yes .
W(1) P(2) 2.511(6) yes .
W(1) C(19) 2.282(17) yes .
W(1) C(20) 2.362(19) yes .
W(1) C(21) 2.368(17) yes .
W(1) C(22) 2.380(17) yes .
W(1) C(23) 2.183(19) yes .
Zr(1) Cl(1) 2.582(4) yes .
Zr(1) Cl(2) 2.578(5) yes .
Zr(1) C(1) 2.473(18) yes .
Zr(1) C(2) 2.495(19) yes .
Zr(1) C(3) 2.556(15) yes .
Zr(1) C(4) 2.495(17) yes .
Zr(1) C(5) 2.431(18) yes .
Zr(1) C(10) 2.491(17) yes .
Zr(1) C(11) 2.459(17) yes .
Zr(1) C(12) 2.560(16) yes .
Zr(1) C(13) 2.517(16) yes .
Zr(1) C(14) 2.51(2) yes .
P(1) C(1) 1.798(12) yes .
P(1) C(6) 1.83(2) yes .
P(1) C(8) 1.850(17) yes .
P(2) C(10) 1.778(13) yes .
P(2) C(15) 1.872(19) yes .
P(2) C(17) 1.80(2) yes .
C(1) C(2) 1.39(2) yes .
C(1) C(5) 1.44(3) yes .
C(2) C(3) 1.421(19) yes .
C(3) C(4) 1.41(3) yes .
C(4) C(5) 1.355(18) yes .
C(6) C(7) 1.64(3) yes .
C(8) C(9) 1.61(3) yes .
C(10) C(11) 1.44(3) yes .
C(10) C(14) 1.45(3) yes .
C(11) C(12) 1.403(18) yes .
C(12) C(13) 1.40(3) yes .
C(13) C(14) 1.44(2) yes .
C(15) C(16) 1.53(3) yes .
C(17) C(18) 1.59(3) yes .
C(19) C(20) 1.46(3) yes .
C(19) C(23) 1.40(3) yes .
C(19) C(24) 1.53(3) yes .
C(20) C(21) 1.51(3) yes .
C(20) C(25) 1.37(4) yes .
C(21) C(22) 1.31(4) yes .
C(21) C(26) 1.50(3) yes .
C(22) C(23) 1.46(3) yes .
C(22) C(27) 1.57(3) yes .
C(23) C(28) 1.57(3) yes .
C(29) C(30) 1.412 yes .
C(29) C(31) 2.006 yes 2_577
C(29) C(32) 0.889 yes 2_577
C(29) C(33) 1.995 yes 2_577
C(29) C(34) 1.408 yes .
C(29) C(35) 1.561 yes .
C(30) C(31) 1.413 yes .
C(30) C(32) 1.259 yes 2_577
C(30) C(33) 0.889 yes 2_577
C(31) C(32) 1.408 yes .
C(31) C(32) 1.772 yes 2_577
C(31) C(33) 0.583 yes 2_577
C(31) C(34) 0.889 yes 2_577
C(32) C(32) 1.970 yes 2_577
C(32) C(33) 1.411 yes .
C(32) C(33) 1.750 yes 2_577
C(32) C(34) 1.234 yes 2_577
C(33) C(34) 1.414 yes .
C(2) H(1) 0.980 no .
C(3) H(2) 0.980 no .
C(4) H(3) 0.980 no .
C(5) H(4) 0.980 no .
C(6) H(5) 0.970 no .
C(6) H(6) 0.970 no .
C(7) H(7) 0.960 no .
C(7) H(8) 0.960 no .
C(7) H(9) 0.960 no .
C(8) H(10) 0.970 no .
C(8) H(11) 0.970 no .
C(9) H(12) 0.960 no .
C(9) H(13) 0.960 no .
C(9) H(14) 0.960 no .
C(11) H(15) 0.980 no .
C(12) H(16) 0.980 no .
C(13) H(17) 0.980 no .
C(14) H(18) 0.980 no .
C(15) H(19) 0.970 no .
C(15) H(20) 0.970 no .
C(16) H(21) 0.960 no .
C(16) H(22) 0.960 no .
C(16) H(23) 0.960 no .
C(17) H(24) 0.970 no .
C(17) H(25) 0.970 no .
C(18) H(26) 0.960 no .
C(18) H(27) 0.960 no .
C(18) H(28) 0.960 no .
C(24) H(29) 0.960 no .
C(24) H(30) 0.960 no .
C(24) H(31) 0.960 no .
C(25) H(32) 0.960 no .
C(25) H(33) 0.960 no .
C(25) H(34) 0.960 no .
C(26) H(35) 0.960 no .
C(26) H(36) 0.960 no .
C(26) H(37) 0.960 no .
C(27) H(38) 0.960 no .
C(27) H(39) 0.960 no .
C(27) H(40) 0.960 no .
C(28) H(41) 0.960 no .
C(28) H(42) 0.960 no .
C(28) H(43) 0.960 no .

loop_
_geom_contact_atom_site_label_1
_geom_contact_atom_site_label_2
_geom_contact_distance
_geom_contact_publ_flag
_geom_contact_site_symmetry_2
Cl(1) C(24) 3.519(14) no .
Cl(1) C(28) 3.361(15) no .
Cl(3) C(6) 3.27(2) no .
Cl(3) C(11) 3.393(14) no .
Cl(3) C(15) 3.36(2) no .
Cl(3) C(26) 3.340(15) no .
P(1) C(25) 3.518(17) no .
P(2) C(27) 3.467(15) no .
C(1) C(7) 3.10(3) no .
C(1) C(9) 3.28(3) no .
C(2) C(6) 3.53(2) no .
C(2) C(7) 3.25(3) no .
C(5) C(8) 3.143(18) no .
C(5) C(9) 3.39(3) no .
C(6) C(9) 3.34(3) no .
C(6) C(20) 3.55(3) no .
C(6) C(25) 3.28(3) no .
C(8) C(19) 3.59(3) no .
C(8) C(24) 3.21(2) no .
C(10) C(16) 3.09(3) no .
C(10) C(18) 3.29(3) no .
C(11) C(15) 3.57(2) no .
C(11) C(16) 3.42(3) no .
C(14) C(17) 3.06(2) no .
C(14) C(18) 3.36(3) no .
C(15) C(18) 3.25(3) no .
C(15) C(27) 3.32(3) no .
C(16) C(18) 3.55(3) no .
C(17) C(28) 3.49(3) no .
C(22) C(25) 3.59(4) no .
C(24) C(25) 3.29(3) no .
C(24) C(28) 3.13(3) no .
C(25) C(26) 3.10(4) no .
C(26) C(27) 3.06(4) no .
C(27) C(28) 3.19(3) no .
C(30) C(30) 3.3506 no 2_577
C(34) C(34) 3.3398 no 2_577
Cl(2) C(15) 3.410(16) no 1_655
C(1) C(35) 3.32(3) no 2_667
C(2) C(35) 3.31(3) no 2_667
C(3) C(35) 3.45(3) no 1_655
C(3) C(35) 2.98(3) no 2_667
C(4) C(35) 2.78(4) no 2_667
C(5) C(35) 2.98(4) no 2_667
C(7) C(7) 3.43(3) no 2_657
C(7) C(11) 3.59(3) no 2_667
C(7) C(12) 3.59(3) no 2_667
C(11) C(7) 3.59(3) no 2_667
C(12) C(7) 3.59(3) no 2_667
C(12) C(30) 3.53(2) no 1_655
C(12) C(33) 3.60(3) no 2_677
C(15) Cl(2) 3.410(16) no 1_455
C(30) C(12) 3.53(2) no 1_455
C(33) C(12) 3.60(3) no 2_677
C(35) C(1) 3.32(3) no 2_667
C(35) C(2) 3.31(3) no 2_667
C(35) C(3) 3.45(3) no 1_455
C(35) C(3) 2.98(3) no 2_667
C(35) C(4) 2.78(4) no 2_667
C(35) C(5) 2.98(4) no 2_667
W(1) H(29) 3.4520 no .
W(1) H(43) 3.5238 no .
Cl(1) H(4) 3.4627 no .
Cl(1) H(11) 3.3068 no .
Cl(1) H(24) 3.1633 no .
Cl(1) H(29) 2.8734 no .
Cl(1) H(43) 2.7661 no .
Cl(2) H(3) 3.1067 no .
Cl(2) H(4) 3.4860 no .
Cl(2) H(17) 3.1457 no .
Cl(2) H(18) 3.3609 no .
Cl(3) H(1) 3.2243 no .
Cl(3) H(5) 2.7833 no .
Cl(3) H(7) 3.5737 no .
Cl(3) H(15) 2.8025 no .
Cl(3) H(20) 2.8195 no .
Cl(3) H(36) 3.3381 no .
Cl(3) H(37) 2.9533 no .
P(1) H(1) 3.1453 no .
P(1) H(4) 3.0807 no .
P(1) H(7) 3.1071 no .
P(1) H(9) 3.1092 no .
P(1) H(12) 3.0553 no .
P(1) H(14) 3.0584 no .
P(1) H(32) 3.0117 no .
P(2) H(15) 3.1309 no .
P(2) H(18) 3.1370 no .
P(2) H(21) 3.0452 no .
P(2) H(23) 3.0634 no .
P(2) H(26) 3.0207 no .
P(2) H(28) 3.0437 no .
P(2) H(38) 3.1314 no .
P(2) H(39) 3.4529 no .
C(1) H(2) 3.2347 no .
C(1) H(3) 3.2404 no .
C(1) H(5) 3.5966 no .
C(1) H(6) 3.5375 no .
C(1) H(7) 2.9392 no .
C(1) H(9) 2.9384 no .
C(1) H(11) 3.0342 no .
C(1) H(14) 2.8627 no .
C(2) H(3) 3.1910 no .
C(2) H(4) 3.1715 no .
C(2) H(7) 2.6937 no .
C(2) H(9) 3.1904 no .
C(2) H(15) 3.2337 no .
C(2) H(16) 3.4803 no .
C(3) H(4) 3.1975 no .
C(3) H(16) 2.9691 no .
C(4) H(1) 3.2094 no .
C(5) H(1) 3.1865 no .
C(5) H(2) 3.2121 no .
C(5) H(11) 2.9123 no .
C(5) H(14) 2.7726 no .
C(6) H(1) 3.3354 no .
C(6) H(10) 3.2416 no .
C(6) H(12) 2.9247 no .
C(6) H(14) 3.5864 no .
C(6) H(32) 2.7290 no .
C(6) H(33) 3.1740 no .
C(7) H(1) 2.8892 no .
C(7) H(12) 3.2251 no .
C(8) H(4) 2.7543 no .
C(8) H(6) 2.8039 no .
C(8) H(29) 2.9755 no .
C(8) H(30) 2.7756 no .
C(8) H(32) 3.0712 no .
C(9) H(4) 2.9259 no .
C(9) H(6) 2.9789 no .
C(9) H(9) 3.2210 no .
C(10) H(16) 3.2371 no .
C(10) H(17) 3.2659 no .
C(10) H(20) 3.4917 no .
C(10) H(21) 3.0354 no .
C(10) H(23) 2.8390 no .
C(10) H(24) 2.9762 no .
C(10) H(26) 2.9058 no .
C(11) H(1) 3.2116 no .
C(11) H(17) 3.2368 no .
C(11) H(18) 3.2602 no .
C(11) H(21) 3.5697 no .
C(11) H(23) 2.7654 no .
C(12) H(1) 3.5912 no .
C(12) H(2) 2.9808 no .
C(12) H(18) 3.2314 no .
C(13) H(15) 3.2338 no .
C(14) H(15) 3.2562 no .
C(14) H(16) 3.2308 no .
C(14) H(24) 2.8758 no .
C(14) H(26) 2.7164 no .
C(15) H(15) 3.4210 no .
C(15) H(25) 3.1553 no .
C(15) H(26) 3.5315 no .
C(15) H(28) 2.8523 no .
C(15) H(37) 3.5512 no .
C(15) H(38) 2.5363 no .
C(15) H(39) 3.5602 no .
C(16) H(15) 3.2142 no .
C(16) H(26) 3.5170 no .
C(16) H(28) 3.0201 no .
C(17) H(18) 2.7367 no .
C(17) H(19) 2.9403 no .
C(17) H(21) 3.5270 no .
C(17) H(38) 3.5209 no .
C(17) H(39) 3.1466 no .
C(17) H(42) 2.8964 no .
C(17) H(43) 3.5533 no .
C(18) H(18) 2.9009 no .
C(18) H(19) 3.0379 no .
C(18) H(21) 2.9265 no .
C(19) H(10) 3.3427 no .
C(19) H(32) 2.8397 no .
C(19) H(33) 3.3303 no .
C(19) H(34) 2.8605 no .
C(19) H(41) 2.8392 no .
C(19) H(42) 3.4112 no .
C(19) H(43) 2.8434 no .
C(20) H(5) 3.3245 no .
C(20) H(10) 3.4727 no .
C(20) H(29) 3.3043 no .
C(20) H(30) 2.6968 no .
C(20) H(31) 3.2324 no .
C(20) H(35) 3.1803 no .
C(20) H(36) 2.6860 no .
C(20) H(37) 3.3383 no .
C(21) H(32) 3.2491 no .
C(21) H(33) 2.5795 no .
C(21) H(34) 2.9759 no .
C(21) H(38) 2.8661 no .
C(21) H(39) 3.2964 no .
C(21) H(40) 2.8642 no .
C(22) H(20) 3.5426 no .
C(22) H(25) 3.4185 no .
C(22) H(35) 2.7443 no .
C(22) H(36) 3.2146 no .
C(22) H(37) 2.7256 no .
C(22) H(41) 3.0751 no .
C(22) H(42) 2.8276 no .
C(22) H(43) 3.3721 no .
C(23) H(25) 3.3800 no .
C(23) H(29) 2.8504 no .
C(23) H(30) 3.3268 no .
C(23) H(31) 2.8450 no .
C(23) H(38) 3.3010 no .
C(23) H(39) 2.6828 no .
C(23) H(40) 3.2225 no .
C(24) H(10) 2.7523 no .
C(24) H(11) 3.2015 no .
C(24) H(32) 3.2057 no .
C(24) H(34) 3.3459 no .
C(24) H(41) 3.1145 no .
C(24) H(43) 3.0026 no .
C(25) H(5) 3.0122 no .
C(25) H(6) 3.1171 no .
C(25) H(10) 3.3744 no .
C(25) H(30) 2.9116 no .
C(25) H(35) 3.5298 no .
C(25) H(36) 2.7041 no .
C(26) H(20) 3.5898 no .
C(26) H(33) 2.6748 no .
C(26) H(34) 3.4863 no .
C(26) H(38) 3.0443 no .
C(26) H(40) 3.0642 no .
C(27) H(19) 2.9563 no .
C(27) H(20) 3.3381 no .
C(27) H(25) 2.9991 no .
C(27) H(35) 3.0061 no .
C(27) H(37) 3.0248 no .
C(27) H(41) 3.5246 no .
C(27) H(42) 2.8807 no .
C(28) H(24) 3.3868 no .
C(28) H(25) 2.9896 no .
C(28) H(29) 3.1512 no .
C(28) H(31) 3.0428 no .
C(28) H(39) 2.7161 no .
H(1) H(2) 2.5246 no .
H(1) H(7) 2.1224 no .
H(1) H(9) 3.0676 no .
H(1) H(15) 2.9065 no .
H(1) H(16) 3.5621 no .
H(2) H(3) 2.5843 no .
H(2) H(16) 2.5379 no .
H(3) H(4) 2.5440 no .
H(4) H(11) 2.2871 no .
H(4) H(13) 3.3638 no .
H(4) H(14) 2.3657 no .
H(5) H(7) 2.3629 no .
H(5) H(8) 2.3721 no .
H(5) H(9) 2.9087 no .
H(5) H(32) 2.7182 no .
H(5) H(33) 2.6493 no .
H(5) H(36) 3.4439 no .
H(6) H(7) 2.7611 no .
H(6) H(8) 2.2821 no .
H(6) H(9) 2.3627 no .
H(6) H(10) 2.8912 no .
H(6) H(12) 2.3697 no .
H(6) H(14) 3.4171 no .
H(6) H(32) 2.3837 no .
H(6) H(33) 3.0917 no .
H(9) H(12) 2.7438 no .
H(9) H(14) 2.9776 no .
H(10) H(12) 2.2834 no .
H(10) H(13) 2.2245 no .
H(10) H(14) 2.7848 no .
H(10) H(29) 2.7310 no .
H(10) H(30) 2.0896 no .
H(10) H(31) 3.5741 no .
H(10) H(32) 2.5738 no .
H(11) H(12) 2.7354 no .
H(11) H(13) 2.1939 no .
H(11) H(14) 2.2840 no .
H(11) H(29) 2.6967 no .
H(11) H(30) 2.9306 no .
H(15) H(16) 2.5466 no .
H(15) H(20) 3.4608 no .
H(15) H(23) 2.4255 no .
H(16) H(17) 2.5473 no .
H(17) H(18) 2.5845 no .
H(18) H(24) 2.3445 no .
H(18) H(26) 2.2645 no .
H(18) H(27) 3.3379 no .
H(19) H(21) 2.2678 no .
H(19) H(22) 2.1987 no .
H(19) H(23) 2.7578 no .
H(19) H(25) 2.9052 no .
H(19) H(26) 3.5295 no .
H(19) H(28) 2.4537 no .
H(19) H(38) 2.1133 no .
H(19) H(39) 3.0980 no .
H(20) H(21) 2.7528 no .
H(20) H(22) 2.1954 no .
H(20) H(23) 2.2677 no .
H(20) H(37) 2.7749 no .
H(20) H(38) 2.5121 no .
H(21) H(26) 2.7821 no .
H(21) H(28) 2.3994 no .
H(22) H(28) 3.5083 no .
H(24) H(26) 2.3381 no .
H(24) H(27) 2.2811 no .
H(24) H(28) 2.8810 no .
H(24) H(42) 2.8918 no .
H(24) H(43) 3.2022 no .
H(25) H(26) 2.7448 no .
H(25) H(27) 2.1957 no .
H(25) H(28) 2.3384 no .
H(25) H(38) 3.0201 no .
H(25) H(39) 2.3436 no .
H(25) H(42) 2.2348 no .
H(25) H(43) 3.2644 no .
H(29) H(41) 3.2934 no .
H(29) H(43) 2.7331 no .
H(30) H(32) 2.6214 no .
H(30) H(34) 2.9294 no .
H(31) H(41) 2.7366 no .
H(31) H(43) 2.9933 no .
H(32) H(36) 3.4680 no .
H(33) H(35) 3.1572 no .
H(33) H(36) 2.0385 no .
H(33) H(37) 3.4281 no .
H(34) H(36) 3.1524 no .
H(35) H(38) 3.1016 no .
H(35) H(40) 2.7105 no .
H(37) H(38) 2.7094 no .
H(37) H(40) 3.1588 no .
H(38) H(42) 3.5339 no .
H(39) H(41) 3.0768 no .
H(39) H(42) 2.1759 no .
H(39) H(43) 3.5504 no .
H(40) H(42) 3.4611 no .
Cl(1) H(24) 3.3223 no 2_666
Cl(1) H(27) 2.8603 no 2_666
Cl(2) H(19) 2.7778 no 1_655
Cl(2) H(20) 3.1679 no 1_655
Cl(2) H(22) 3.2472 no 1_655
Cl(2) H(25) 3.2653 no 2_666
Cl(2) H(27) 3.5978 no 2_666
Cl(2) H(38) 3.0286 no 1_655
Cl(2) H(42) 3.0215 no 2_666
Cl(3) H(1) 3.5412 no 2_667
Cl(3) H(2) 3.1268 no 2_667
Cl(3) H(16) 3.1942 no 2_667
C(2) H(15) 3.2067 no 2_667
C(2) H(23) 3.5321 no 2_667
C(3) H(3) 3.2756 no 2_767
C(4) H(2) 3.3536 no 2_767
C(4) H(20) 3.5683 no 1_655
C(4) H(37) 3.3040 no 1_655
C(5) H(35) 3.5135 no 1_655
C(5) H(37) 3.0318 no 1_655
C(7) H(8) 2.8132 no 2_657
C(7) H(9) 3.2337 no 2_657
C(7) H(15) 3.3254 no 2_667
C(7) H(16) 3.3709 no 2_667
C(7) H(23) 3.1123 no 2_667
C(8) H(26) 3.3587 no 1_545
C(8) H(31) 3.4079 no 2_656
C(9) H(17) 3.5698 no 1_545
C(9) H(18) 3.5108 no 1_545
C(9) H(26) 3.3132 no 1_545
C(11) H(1) 3.1822 no 2_667
C(11) H(7) 2.7675 no 2_667
C(11) H(8) 3.5920 no 2_667
C(12) H(7) 2.9597 no 2_667
C(12) H(8) 3.3753 no 2_667
C(13) H(12) 3.3691 no 1_565
C(13) H(13) 3.1465 no 1_565
C(14) H(12) 3.3370 no 1_565
C(14) H(13) 3.0061 no 1_565
C(14) H(42) 3.5271 no 2_666
C(14) H(43) 3.2366 no 2_666
C(16) H(7) 3.5184 no 2_667
C(18) H(10) 3.1534 no 1_565
C(18) H(30) 3.1901 no 1_565
C(18) H(32) 3.5148 no 1_565
C(18) H(40) 3.0614 no 2_566
C(18) H(43) 3.5402 no 2_666
C(22) H(34) 3.2462 no 2_556
C(23) H(34) 3.3917 no 2_556
C(24) H(11) 3.1705 no 2_656
C(24) H(29) 3.1668 no 2_656
C(24) H(35) 3.0082 no 2_556
C(24) H(40) 3.3647 no 2_556
C(25) H(21) 3.5782 no 1_545
C(25) H(28) 3.3944 no 1_545
C(25) H(40) 3.3267 no 2_556
C(25) H(41) 3.2715 no 2_556
C(26) H(4) 2.7867 no 1_455
C(26) H(14) 3.5717 no 1_455
C(26) H(31) 3.0411 no 2_556
C(27) H(27) 3.4305 no 2_566
C(27) H(28) 3.2097 no 2_566
C(27) H(34) 2.9616 no 2_556
C(28) H(13) 3.4847 no 2_656
C(28) H(18) 2.8103 no 2_666
C(28) H(34) 3.2243 no 2_556
C(29) H(14) 3.0306 no 2_667
C(29) H(16) 3.1998 no 1_455
C(29) H(17) 3.2257 no 1_455
C(29) H(22) 3.5613 no .
C(30) H(5) 3.1387 no 2_567
C(30) H(14) 3.3438 no 2_667
C(30) H(16) 2.7400 no 1_455
C(30) H(17) 3.5714 no 1_455
C(30) H(33) 3.4921 no 2_567
C(30) H(36) 2.9211 no 2_567
C(31) H(5) 3.0201 no 2_567
C(31) H(16) 3.3844 no 1_455
C(31) H(17) 3.1788 no 2_677
C(31) H(33) 3.3316 no 2_567
C(31) H(36) 3.5653 no 2_567
C(32) H(14) 3.4935 no 1_465
C(32) H(16) 3.1653 no 2_677
C(32) H(17) 2.9839 no 2_677
C(33) H(5) 2.9404 no 1_565
C(33) H(16) 2.9133 no 2_677
C(33) H(17) 3.5594 no 1_455
C(33) H(17) 3.5286 no 2_677
C(33) H(33) 3.4389 no 1_565
C(33) H(36) 3.3869 no 1_565
C(34) H(5) 3.2193 no 1_565
C(34) H(8) 3.4195 no 1_565
C(34) H(9) 3.4018 no 2_667
C(34) H(14) 3.5858 no 2_667
C(34) H(17) 3.2184 no 1_455
C(34) H(22) 3.2075 no .
C(35) H(2) 2.8239 no 1_455
C(35) H(2) 3.3856 no 2_667
C(35) H(3) 3.2515 no 1_455
C(35) H(3) 2.9293 no 2_667
C(35) H(4) 3.2978 no 2_667
C(35) H(9) 3.3584 no 2_667
C(35) H(14) 3.1220 no 2_667
C(35) H(16) 3.5690 no 1_455
C(35) H(22) 3.1080 no .
C(35) H(23) 3.5345 no .
H(1) Cl(3) 3.5412 no 2_667
H(1) C(11) 3.1822 no 2_667
H(1) H(15) 2.2795 no 2_667
H(1) H(23) 3.0859 no 2_667
H(2) Cl(3) 3.1268 no 2_667
H(2) C(4) 3.3536 no 2_767
H(2) C(35) 2.8239 no 1_655
H(2) C(35) 3.3856 no 2_667
H(2) H(3) 2.6674 no 2_767
H(3) C(3) 3.2756 no 2_767
H(3) C(35) 3.2515 no 1_655
H(3) C(35) 2.9293 no 2_667
H(3) H(2) 2.6674 no 2_767
H(3) H(20) 2.7302 no 1_655
H(3) H(22) 3.3181 no 1_655
H(3) H(37) 2.9607 no 1_655
H(4) C(26) 2.7867 no 1_655
H(4) C(35) 3.2978 no 2_667
H(4) H(35) 2.5605 no 1_655
H(4) H(36) 3.0438 no 1_655
H(4) H(37) 2.3353 no 1_655
H(5) C(30) 3.1387 no 2_567
H(5) C(31) 3.0201 no 2_567
H(5) C(33) 2.9404 no 1_545
H(5) C(34) 3.2193 no 1_545
H(5) H(16) 3.1069 no 2_667
H(6) H(8) 3.0965 no 2_657
H(6) H(9) 3.4288 no 2_657
H(6) H(21) 2.9212 no 1_545
H(7) C(11) 2.7675 no 2_667
H(7) C(12) 2.9597 no 2_667
H(7) C(16) 3.5184 no 2_667
H(7) H(15) 2.3984 no 2_667
H(7) H(16) 2.8158 no 2_667
H(7) H(23) 2.6206 no 2_667
H(8) C(7) 2.8132 no 2_657
H(8) C(11) 3.5920 no 2_667
H(8) C(12) 3.3753 no 2_667
H(8) C(34) 3.4195 no 1_545
H(8) H(6) 3.0965 no 2_657
H(8) H(8) 2.4344 no 2_657
H(8) H(9) 2.4520 no 2_657
H(8) H(12) 2.9835 no 2_657
H(8) H(15) 3.5870 no 2_667
H(8) H(16) 3.2371 no 2_667
H(8) H(23) 3.3075 no 2_667
H(9) C(7) 3.2337 no 2_657
H(9) C(34) 3.4018 no 2_667
H(9) C(35) 3.3584 no 2_667
H(9) H(6) 3.4288 no 2_657
H(9) H(8) 2.4520 no 2_657
H(9) H(9) 3.3185 no 2_657
H(9) H(23) 2.9297 no 2_667
H(10) C(18) 3.1534 no 1_545
H(10) H(26) 2.4980 no 1_545
H(10) H(27) 3.2585 no 1_545
H(10) H(28) 3.2411 no 1_545
H(10) H(29) 3.2856 no 2_656
H(10) H(31) 3.4389 no 2_656
H(11) C(24) 3.1705 no 2_656
H(11) H(29) 3.0324 no 2_656
H(11) H(30) 3.5135 no 2_656
H(11) H(31) 2.5429 no 2_656
H(11) H(35) 2.9608 no 1_655
H(12) C(13) 3.3691 no 1_545
H(12) C(14) 3.3370 no 1_545
H(12) H(8) 2.9835 no 2_657
H(12) H(17) 3.4871 no 1_545
H(12) H(18) 3.4494 no 1_545
H(12) H(21) 3.4554 no 1_545
H(12) H(26) 3.1660 no 1_545
H(13) C(13) 3.1465 no 1_545
H(13) C(14) 3.0061 no 1_545
H(13) C(28) 3.4847 no 2_656
H(13) H(17) 2.9902 no 1_545
H(13) H(18) 2.7494 no 1_545
H(13) H(26) 2.9638 no 1_545
H(13) H(31) 3.2632 no 2_656
H(13) H(35) 3.3185 no 1_655
H(13) H(36) 3.4003 no 1_655
H(13) H(41) 2.9313 no 2_656
H(13) H(43) 3.1477 no 2_656
H(14) C(26) 3.5717 no 1_655
H(14) C(29) 3.0306 no 2_667
H(14) C(30) 3.3438 no 2_667
H(14) C(32) 3.4935 no 1_645
H(14) C(34) 3.5858 no 2_667
H(14) C(35) 3.1220 no 2_667
H(14) H(35) 3.3306 no 1_655
H(14) H(36) 3.1904 no 1_655
H(15) C(2) 3.2067 no 2_667
H(15) C(7) 3.3254 no 2_667
H(15) H(1) 2.2795 no 2_667
H(15) H(7) 2.3984 no 2_667
H(15) H(8) 3.5870 no 2_667
H(16) Cl(3) 3.1942 no 2_667
H(16) C(7) 3.3709 no 2_667
H(16) C(29) 3.1998 no 1_655
H(16) C(30) 2.7400 no 1_655
H(16) C(31) 3.3844 no 1_655
H(16) C(32) 3.1653 no 2_677
H(16) C(33) 2.9133 no 2_677
H(16) C(35) 3.5690 no 1_655
H(16) H(5) 3.1069 no 2_667
H(16) H(7) 2.8158 no 2_667
H(16) H(8) 3.2371 no 2_667
H(17) C(9) 3.5698 no 1_565
H(17) C(29) 3.2257 no 1_655
H(17) C(30) 3.5714 no 1_655
H(17) C(31) 3.1788 no 2_677
H(17) C(32) 2.9839 no 2_677
H(17) C(33) 3.5594 no 1_655
H(17) C(33) 3.5286 no 2_677
H(17) C(34) 3.2184 no 1_655
H(17) H(12) 3.4871 no 1_565
H(17) H(13) 2.9902 no 1_565
H(17) H(41) 3.4623 no 2_666
H(18) C(9) 3.5108 no 1_565
H(18) C(28) 2.8103 no 2_666
H(18) H(12) 3.4494 no 1_565
H(18) H(13) 2.7494 no 1_565
H(18) H(41) 2.9252 no 2_666
H(18) H(42) 2.7760 no 2_666
H(18) H(43) 2.2860 no 2_666
H(19) Cl(2) 2.7778 no 1_455
H(19) H(39) 3.5218 no 2_566
H(20) Cl(2) 3.1679 no 1_455
H(20) C(4) 3.5683 no 1_455
H(20) H(3) 2.7302 no 1_455
H(21) C(25) 3.5782 no 1_565
H(21) H(6) 2.9212 no 1_565
H(21) H(12) 3.4554 no 1_565
H(21) H(32) 2.8975 no 1_565
H(22) Cl(2) 3.2472 no 1_455
H(22) C(29) 3.5613 no .
H(22) C(34) 3.2075 no .
H(22) C(35) 3.1080 no .
H(22) H(3) 3.3181 no 1_455
H(23) C(2) 3.5321 no 2_667
H(23) C(7) 3.1123 no 2_667
H(23) C(35) 3.5345 no .
H(23) H(1) 3.0859 no 2_667
H(23) H(7) 2.6206 no 2_667
H(23) H(8) 3.3075 no 2_667
H(23) H(9) 2.9297 no 2_667
H(24) Cl(1) 3.3223 no 2_666
H(24) H(24) 2.8689 no 2_666
H(24) H(43) 3.0602 no 2_666
H(25) Cl(2) 3.2653 no 2_666
H(26) C(8) 3.3587 no 1_565
H(26) C(9) 3.3132 no 1_565
H(26) H(10) 2.4980 no 1_565
H(26) H(12) 3.1660 no 1_565
H(26) H(13) 2.9638 no 1_565
H(26) H(30) 3.1243 no 1_565
H(26) H(32) 3.3950 no 1_565
H(26) H(43) 3.0769 no 2_666
H(27) Cl(1) 2.8603 no 2_666
H(27) Cl(2) 3.5978 no 2_666
H(27) C(27) 3.4305 no 2_566
H(27) H(10) 3.2585 no 1_565
H(27) H(29) 3.5501 no 2_666
H(27) H(30) 2.8026 no 1_565
H(27) H(38) 3.4861 no 2_566
H(27) H(40) 2.6854 no 2_566
H(27) H(43) 3.3253 no 2_666
H(28) C(25) 3.3944 no 1_565
H(28) C(27) 3.2097 no 2_566
H(28) H(10) 3.2411 no 1_565
H(28) H(30) 3.1130 no 1_565
H(28) H(32) 2.8689 no 1_565
H(28) H(34) 3.0261 no 1_565
H(28) H(38) 3.5681 no 2_566
H(28) H(39) 3.0656 no 2_566
H(28) H(40) 2.5762 no 2_566
H(29) C(24) 3.1668 no 2_656
H(29) H(10) 3.2856 no 2_656
H(29) H(11) 3.0324 no 2_656
H(29) H(27) 3.5501 no 2_666
H(29) H(29) 2.6677 no 2_656
H(29) H(30) 3.0209 no 2_656
H(29) H(31) 3.3176 no 2_656
H(30) C(18) 3.1901 no 1_545
H(30) H(11) 3.5135 no 2_656
H(30) H(26) 3.1243 no 1_545
H(30) H(27) 2.8026 no 1_545
H(30) H(28) 3.1130 no 1_545
H(30) H(29) 3.0209 no 2_656
H(30) H(35) 3.3215 no 2_556
H(30) H(40) 2.9172 no 2_556
H(31) C(8) 3.4079 no 2_656
H(31) C(26) 3.0411 no 2_556
H(31) H(10) 3.4389 no 2_656
H(31) H(11) 2.5429 no 2_656
H(31) H(13) 3.2632 no 2_656
H(31) H(29) 3.3176 no 2_656
H(31) H(35) 2.1080 no 2_556
H(31) H(36) 3.4363 no 2_556
H(31) H(40) 3.0744 no 2_556
H(32) C(18) 3.5148 no 1_545
H(32) H(21) 2.8975 no 1_545
H(32) H(26) 3.3950 no 1_545
H(32) H(28) 2.8689 no 1_545
H(32) H(40) 3.4743 no 2_556
H(33) C(30) 3.4921 no 2_567
H(33) C(31) 3.3316 no 2_567
H(33) C(33) 3.4389 no 1_545
H(33) H(41) 3.0553 no 2_556
H(34) C(22) 3.2462 no 2_556
H(34) C(23) 3.3917 no 2_556
H(34) C(27) 2.9616 no 2_556
H(34) C(28) 3.2243 no 2_556
H(34) H(28) 3.0261 no 1_545
H(34) H(39) 2.8576 no 2_556
H(34) H(40) 2.5069 no 2_556
H(34) H(41) 2.6717 no 2_556
H(34) H(42) 3.2669 no 2_556
H(35) C(5) 3.5135 no 1_455
H(35) C(24) 3.0082 no 2_556
H(35) H(4) 2.5605 no 1_455
H(35) H(11) 2.9608 no 1_455
H(35) H(13) 3.3185 no 1_455
H(35) H(14) 3.3306 no 1_455
H(35) H(30) 3.3215 no 2_556
H(35) H(31) 2.1080 no 2_556
H(35) H(41) 3.1795 no 2_556
H(36) C(30) 2.9211 no 2_567
H(36) C(31) 3.5653 no 2_567
H(36) C(33) 3.3869 no 1_545
H(36) H(4) 3.0438 no 1_455
H(36) H(13) 3.4003 no 1_455
H(36) H(14) 3.1904 no 1_455
H(36) H(31) 3.4363 no 2_556
H(36) H(41) 3.3078 no 2_556
H(37) C(4) 3.3040 no 1_455
H(37) C(5) 3.0318 no 1_455
H(37) H(3) 2.9607 no 1_455
H(37) H(4) 2.3353 no 1_455
H(38) Cl(2) 3.0286 no 1_455
H(38) H(27) 3.4861 no 2_566
H(38) H(28) 3.5681 no 2_566
H(39) H(19) 3.5218 no 2_566
H(39) H(28) 3.0656 no 2_566
H(39) H(34) 2.8576 no 2_556
H(40) C(18) 3.0614 no 2_566
H(40) C(24) 3.3647 no 2_556
H(40) C(25) 3.3267 no 2_556
H(40) H(27) 2.6854 no 2_566
H(40) H(28) 2.5762 no 2_566
H(40) H(30) 2.9172 no 2_556
H(40) H(31) 3.0744 no 2_556
H(40) H(32) 3.4743 no 2_556
H(40) H(34) 2.5069 no 2_556
H(41) C(25) 3.2715 no 2_556
H(41) H(13) 2.9313 no 2_656
H(41) H(17) 3.4623 no 2_666
H(41) H(18) 2.9252 no 2_666
H(41) H(33) 3.0553 no 2_556
H(41) H(34) 2.6717 no 2_556
H(41) H(35) 3.1795 no 2_556
H(41) H(36) 3.3078 no 2_556
H(42) Cl(2) 3.0215 no 2_666
H(42) C(14) 3.5271 no 2_666
H(42) H(18) 2.7760 no 2_666
H(42) H(34) 3.2669 no 2_556
H(43) C(14) 3.2366 no 2_666
H(43) C(18) 3.5402 no 2_666
H(43) H(13) 3.1477 no 2_656
H(43) H(18) 2.2860 no 2_666
H(43) H(24) 3.0602 no 2_666
H(43) H(26) 3.0769 no 2_666
H(43) H(27) 3.3253 no 2_666
